data_4515494
loop_
_publ_author_name
'Zhang, Guoqi'
'Wu, Jing'
'Zeng, Haisu'
'Neary, Michelle C.'
'Devany, Matthew'
'Zheng, Shengping'
'Dub, Pavel A.'

_publ_section_title
;
 Dearomatization and Functionalization of Terpyridine Ligands Leading to
 Unprecedented Zwitterionic Meisenheimer Aluminum Complexes and Their Use
 in Catalytic Hydroboration
;
_journal_issue 2
_journal_name_full 'ACS Catalysis'
_journal_page_first 874
_journal_paper_doi 10.1021/acscatal.8b04096
_journal_volume 9
_journal_year 2018
_chemical_formula_moiety 'C33 H48 Al N3 Si3'
_chemical_formula_sum 'C33 H48 Al N3 Si3'
_chemical_formula_weight 597.99
_space_group_crystal_system triclinic
_space_group_IT_number 2
_space_group_name_Hall '-P 1'
_space_group_name_H-M_alt 'P -1'
_atom_sites_solution_hydrogens mixed
_audit_creation_method SHELXL-2014/7
_cell_angle_alpha 98.513(7)
_cell_angle_beta 98.865(7)
_cell_angle_gamma 103.694(6)
_cell_formula_units_Z 2
_cell_length_a 9.2076(11)
_cell_length_b 12.1268(14)
_cell_length_c 16.763(2)
_cell_measurement_reflns_used 9801
_cell_measurement_temperature 130(2)
_cell_measurement_theta_max 30.29
_cell_measurement_theta_min 2.32
_cell_volume 1763.3(4)
_computing_cell_refinement 'Bruker SAINT'
_computing_data_collection 'Bruker APEX2'
_computing_data_reduction 'Bruker SAINT'
_computing_molecular_graphics 'Bruker SHELXTL'
_computing_publication_material 'Bruker SHELXTL'
_computing_structure_refinement 'SHELXL-2014/7 (Sheldrick, 2014)'
_computing_structure_solution 'SHELXS-97 (Sheldrick 2008)'
_diffrn_ambient_temperature 130(2)
_diffrn_measured_fraction_theta_full 0.999
_diffrn_measured_fraction_theta_max 0.989
_diffrn_measurement_device_type 'Bruker APEX-II CCD'
_diffrn_measurement_method '\f and \w scans'
_diffrn_radiation_type MoK\a
_diffrn_radiation_wavelength 0.71073
_diffrn_reflns_av_R_equivalents 0.0567
_diffrn_reflns_av_unetI/netI 0.0342
_diffrn_reflns_Laue_measured_fraction_full 0.999
_diffrn_reflns_Laue_measured_fraction_max 0.989
_diffrn_reflns_limit_h_max 13
_diffrn_reflns_limit_h_min -13
_diffrn_reflns_limit_k_max 17
_diffrn_reflns_limit_k_min -17
_diffrn_reflns_limit_l_max 23
_diffrn_reflns_limit_l_min -23
_diffrn_reflns_number 109341
_diffrn_reflns_point_group_measured_fraction_full 0.999
_diffrn_reflns_point_group_measured_fraction_max 0.989
_diffrn_reflns_theta_full 25.000
_diffrn_reflns_theta_max 30.519
_diffrn_reflns_theta_min 2.514
_exptl_absorpt_coefficient_mu 0.185
_exptl_absorpt_correction_T_max 0.7461
_exptl_absorpt_correction_T_min 0.6800
_exptl_absorpt_correction_type empirical
_exptl_absorpt_process_details sadabs
_exptl_crystal_colour colorless
_exptl_crystal_density_diffrn 1.126
_exptl_crystal_description plate
_exptl_crystal_F_000 644
_exptl_crystal_size_max 0.400
_exptl_crystal_size_mid 0.250
_exptl_crystal_size_min 0.060
_refine_diff_density_max 1.024
_refine_diff_density_min -0.413
_refine_diff_density_rms 0.077
_refine_ls_extinction_method none
_refine_ls_goodness_of_fit_ref 1.078
_refine_ls_hydrogen_treatment mixed
_refine_ls_matrix_type full
_refine_ls_number_parameters 374
_refine_ls_number_reflns 10653
_refine_ls_number_restraints 0
_refine_ls_restrained_S_all 1.078
_refine_ls_R_factor_all 0.0880
_refine_ls_R_factor_gt 0.0566
_refine_ls_shift/su_max 0.001
_refine_ls_shift/su_mean 0.000
_refine_ls_structure_factor_coef Fsqd
_refine_ls_weighting_details 'w=1/[\s^2^(Fo^2^)+(0.0390P)^2^+2.7807P] where P=(Fo^2^+2Fc^2^)/3'
_refine_ls_weighting_scheme calc
_refine_ls_wR_factor_gt 0.1216
_refine_ls_wR_factor_ref 0.1447
_reflns_Friedel_coverage 0.000
_reflns_number_gt 7852
_reflns_number_total 10653
_reflns_threshold_expression 'I > 2\s(I)'
_cod_data_source_file cs8b04096_si_004.cif
_cod_data_source_block gz1128
_cod_original_cell_volume 1763.2(4)
_cod_database_code 4515494
_shelx_shelxl_version_number 2014/7
_shelx_space_group_comment
; 
The symmetry employed for this shelxl refinement is uniquely defined 
by the following loop, which should always be used as a source of 
symmetry information in preference to the above space-group names. 
They are only intended as comments. 
;
_shelx_estimated_absorpt_t_min 0.930
_shelx_estimated_absorpt_t_max 0.989

loop_
_space_group_symop_operation_xyz
'x, y, z'
'-x, -y, -z'

loop_
_atom_site_label
_atom_site_type_symbol
_atom_site_fract_x
_atom_site_fract_y
_atom_site_fract_z
_atom_site_U_iso_or_equiv
_atom_site_adp_type
_atom_site_occupancy
_atom_site_site_symmetry_order
_atom_site_calc_flag
_atom_site_refinement_flags_posn
_atom_site_refinement_flags_adp
Al1 Al 0.50932(6) 0.23485(5) 0.73081(4) 0.01626(12) Uani 1 1 d . .
N1 N 0.31986(18) 0.18957(14) 0.78390(10) 0.0188(3) Uani 1 1 d . .
N2 N 0.44048(17) 0.37797(14) 0.74143(10) 0.0164(3) Uani 1 1 d . .
N3 N 0.66525(18) 0.34228(14) 0.67883(10) 0.0181(3) Uani 1 1 d . .
Si1 Si 0.31586(6) 0.14551(5) 0.53842(3) 0.02130(12) Uani 1 1 d . .
C11 C 0.4272(2) 0.11355(17) 0.62997(12) 0.0196(4) Uani 1 1 d . .
H11A H 0.5146 0.0889 0.6126 0.024 Uiso 1 1 calc R U
H11B H 0.3619 0.0460 0.6456 0.024 Uiso 1 1 calc R U
C12 C 0.4466(3) 0.2357(2) 0.48304(15) 0.0396(6) Uani 1 1 d . .
H12A H 0.3878 0.2443 0.4315 0.059 Uiso 1 1 calc R U
H12B H 0.5257 0.1977 0.4710 0.059 Uiso 1 1 calc R U
H12C H 0.4944 0.3121 0.5178 0.059 Uiso 1 1 calc R U
C13 C 0.1745(3) 0.2260(2) 0.56565(16) 0.0380(6) Uani 1 1 d . .
H13A H 0.1103 0.2327 0.5152 0.057 Uiso 1 1 calc R U
H13B H 0.2287 0.3034 0.5972 0.057 Uiso 1 1 calc R U
H13C H 0.1103 0.1839 0.5988 0.057 Uiso 1 1 calc R U
C14 C 0.2095(3) 0.0090(2) 0.46269(15) 0.0325(5) Uani 1 1 d . .
H14A H 0.1612 0.0288 0.4124 0.049 Uiso 1 1 calc R U
H14B H 0.1311 -0.0367 0.4869 0.049 Uiso 1 1 calc R U
H14C H 0.2809 -0.0361 0.4493 0.049 Uiso 1 1 calc R U
Si2 Si 0.72241(7) 0.32047(5) 0.91868(4) 0.02389(13) Uani 1 1 d . .
C21 C 0.6576(2) 0.21131(17) 0.82139(12) 0.0198(4) Uani 1 1 d . .
H21A H 0.6125 0.1360 0.8357 0.024 Uiso 1 1 calc R U
H21B H 0.7494 0.2040 0.7994 0.024 Uiso 1 1 calc R U
C22 C 0.5582(3) 0.3510(3) 0.96312(15) 0.0390(6) Uani 1 1 d . .
H22A H 0.5963 0.3986 1.0184 0.059 Uiso 1 1 calc R U
H22B H 0.4879 0.2779 0.9663 0.059 Uiso 1 1 calc R U
H22C H 0.5046 0.3924 0.9279 0.059 Uiso 1 1 calc R U
C23 C 0.8386(3) 0.4603(2) 0.89967(17) 0.0374(6) Uani 1 1 d . .
H23A H 0.8585 0.5205 0.9489 0.056 Uiso 1 1 calc R U
H23B H 0.7823 0.4831 0.8532 0.056 Uiso 1 1 calc R U
H23C H 0.9356 0.4501 0.8870 0.056 Uiso 1 1 calc R U
C24 C 0.8439(3) 0.2705(2) 0.99948(14) 0.0320(5) Uani 1 1 d . .
H24A H 0.8628 0.3237 1.0523 0.048 Uiso 1 1 calc R U
H24B H 0.9413 0.2690 0.9832 0.048 Uiso 1 1 calc R U
H24C H 0.7909 0.1926 1.0050 0.048 Uiso 1 1 calc R U
Si3 Si 0.62527(7) 0.81831(5) 0.83979(4) 0.02165(12) Uani 1 1 d . .
C31 C 0.5881(2) 0.65622(17) 0.81160(13) 0.0215(4) Uani 1 1 d . .
H31A H 0.6886 0.6400 0.8119 0.026 Uiso 1 1 calc R U
H31B H 0.5478 0.6239 0.8571 0.026 Uiso 1 1 calc R U
C32 C 0.7980(3) 0.8666(2) 0.92488(15) 0.0325(5) Uani 1 1 d . .
H32A H 0.7758 0.8309 0.9720 0.049 Uiso 1 1 calc R U
H32B H 0.8251 0.9510 0.9416 0.049 Uiso 1 1 calc R U
H32C H 0.8833 0.8432 0.9055 0.049 Uiso 1 1 calc R U
C33 C 0.6675(3) 0.8847(2) 0.74926(14) 0.0297(5) Uani 1 1 d . .
H33A H 0.7452 0.8544 0.7265 0.045 Uiso 1 1 calc R U
H33B H 0.7051 0.9689 0.7667 0.045 Uiso 1 1 calc R U
H33C H 0.5742 0.8657 0.7071 0.045 Uiso 1 1 calc R U
C34 C 0.4672(3) 0.8673(2) 0.87864(16) 0.0319(5) Uani 1 1 d . .
H34A H 0.4375 0.8255 0.9219 0.048 Uiso 1 1 calc R U
H34B H 0.3796 0.8515 0.8333 0.048 Uiso 1 1 calc R U
H34C H 0.5017 0.9505 0.9012 0.048 Uiso 1 1 calc R U
C41 C 0.2666(2) 0.08656(18) 0.80399(13) 0.0236(4) Uani 1 1 d . .
H41A H 0.3208 0.0296 0.7954 0.028 Uiso 1 1 calc R U
C42 C 0.1369(3) 0.05952(19) 0.83654(14) 0.0275(4) Uani 1 1 d . .
H42A H 0.1029 -0.0139 0.8508 0.033 Uiso 1 1 calc R U
C43 C 0.0574(3) 0.1428(2) 0.84787(14) 0.0279(4) Uani 1 1 d . .
H43A H -0.0331 0.1265 0.8695 0.033 Uiso 1 1 calc R U
C44 C 0.1102(2) 0.24931(19) 0.82760(14) 0.0248(4) Uani 1 1 d . .
H44A H 0.0566 0.3068 0.8353 0.030 Uiso 1 1 calc R U
C45 C 0.2442(2) 0.27191(17) 0.79542(12) 0.0183(4) Uani 1 1 d . .
C51 C 0.5137(2) 0.46759(16) 0.71251(12) 0.0169(3) Uani 1 1 d . .
C52 C 0.4805(2) 0.58385(16) 0.72972(12) 0.0183(4) Uani 1 1 d . .
H52 H 0.505(3) 0.622(2) 0.6872(16) 0.024(6) Uiso 1 1 d . .
C53 C 0.3125(2) 0.56425(17) 0.73385(12) 0.0182(4) Uani 1 1 d . .
C54 C 0.2423(2) 0.46979(17) 0.76157(12) 0.0190(4) Uani 1 1 d . .
H54A H 0.1442 0.4644 0.7745 0.023 Uiso 1 1 calc R U
C55 C 0.3124(2) 0.37858(16) 0.77174(12) 0.0180(4) Uani 1 1 d . .
C61 C 0.7803(2) 0.31531(18) 0.64716(13) 0.0235(4) Uani 1 1 d . .
H61A H 0.7997 0.2427 0.6516 0.028 Uiso 1 1 calc R U
C62 C 0.8721(2) 0.3886(2) 0.60827(15) 0.0281(5) Uani 1 1 d . .
H62A H 0.9523 0.3667 0.5861 0.034 Uiso 1 1 calc R U
C63 C 0.8438(3) 0.4947(2) 0.60253(15) 0.0294(5) Uani 1 1 d . .
H63A H 0.9042 0.5465 0.5757 0.035 Uiso 1 1 calc R U
C64 C 0.7274(2) 0.52485(18) 0.63597(14) 0.0240(4) Uani 1 1 d . .
H64A H 0.7082 0.5979 0.6329 0.029 Uiso 1 1 calc R U
C65 C 0.6377(2) 0.44686(16) 0.67453(12) 0.0182(4) Uani 1 1 d . .
C71 C 0.2296(2) 0.64865(16) 0.71099(12) 0.0189(4) Uani 1 1 d . .
C72 C 0.2568(2) 0.70376(18) 0.64483(13) 0.0239(4) Uani 1 1 d . .
H72A H 0.3304 0.6871 0.6143 0.029 Uiso 1 1 calc R U
C73 C 0.1774(3) 0.7825(2) 0.62340(15) 0.0314(5) Uani 1 1 d . .
H73A H 0.1967 0.8186 0.5781 0.038 Uiso 1 1 calc R U
C74 C 0.0707(3) 0.8089(2) 0.66706(16) 0.0332(5) Uani 1 1 d . .
H74A H 0.0175 0.8635 0.6524 0.040 Uiso 1 1 calc R U
C75 C 0.0421(3) 0.7549(2) 0.73255(15) 0.0301(5) Uani 1 1 d . .
H75A H -0.0316 0.7722 0.7628 0.036 Uiso 1 1 calc R U
C76 C 0.1203(2) 0.67591(18) 0.75414(13) 0.0234(4) Uani 1 1 d . .
H76A H 0.0994 0.6395 0.7991 0.028 Uiso 1 1 calc R U

loop_
_atom_site_aniso_label
_atom_site_aniso_U_11
_atom_site_aniso_U_22
_atom_site_aniso_U_33
_atom_site_aniso_U_23
_atom_site_aniso_U_13
_atom_site_aniso_U_12
Al1 0.0153(3) 0.0157(3) 0.0191(3) 0.0044(2) 0.0027(2) 0.0063(2)
N1 0.0170(7) 0.0183(8) 0.0224(8) 0.0066(6) 0.0038(6) 0.0056(6)
N2 0.0141(7) 0.0168(7) 0.0189(7) 0.0049(6) 0.0028(6) 0.0042(6)
N3 0.0154(7) 0.0184(8) 0.0207(8) 0.0034(6) 0.0029(6) 0.0056(6)
Si1 0.0211(3) 0.0218(3) 0.0197(3) 0.0035(2) 0.0019(2) 0.0049(2)
C11 0.0203(9) 0.0176(9) 0.0213(9) 0.0038(7) 0.0036(7) 0.0063(7)
C12 0.0426(14) 0.0444(15) 0.0260(11) 0.0143(10) 0.0041(10) -0.0026(11)
C13 0.0332(13) 0.0435(14) 0.0338(13) -0.0051(10) -0.0071(10) 0.0201(11)
C14 0.0318(12) 0.0278(11) 0.0315(12) -0.0020(9) -0.0029(9) 0.0059(9)
Si2 0.0240(3) 0.0283(3) 0.0196(3) 0.0032(2) 0.0005(2) 0.0107(2)
C21 0.0199(9) 0.0202(9) 0.0220(9) 0.0054(7) 0.0028(7) 0.0101(7)
C22 0.0389(14) 0.0547(16) 0.0264(11) 0.0001(11) 0.0039(10) 0.0245(12)
C23 0.0388(13) 0.0269(12) 0.0398(14) 0.0049(10) -0.0061(11) 0.0057(10)
C24 0.0315(12) 0.0458(14) 0.0213(10) 0.0099(9) 0.0011(9) 0.0155(10)
Si3 0.0227(3) 0.0172(3) 0.0248(3) 0.0044(2) 0.0038(2) 0.0053(2)
C31 0.0191(9) 0.0186(9) 0.0278(10) 0.0064(7) 0.0029(7) 0.0072(7)
C32 0.0299(11) 0.0329(12) 0.0286(11) 0.0033(9) -0.0015(9) 0.0033(9)
C33 0.0355(12) 0.0241(10) 0.0296(11) 0.0079(9) 0.0066(9) 0.0061(9)
C34 0.0333(12) 0.0259(11) 0.0402(13) 0.0056(9) 0.0121(10) 0.0123(9)
C41 0.0254(10) 0.0203(9) 0.0281(10) 0.0094(8) 0.0076(8) 0.0072(8)
C42 0.0300(11) 0.0204(10) 0.0330(11) 0.0104(8) 0.0096(9) 0.0030(8)
C43 0.0244(10) 0.0286(11) 0.0324(11) 0.0113(9) 0.0119(9) 0.0028(8)
C44 0.0211(9) 0.0260(10) 0.0320(11) 0.0102(8) 0.0108(8) 0.0089(8)
C45 0.0158(8) 0.0204(9) 0.0200(9) 0.0067(7) 0.0034(7) 0.0058(7)
C51 0.0148(8) 0.0177(8) 0.0196(8) 0.0049(7) 0.0044(7) 0.0056(7)
C52 0.0171(8) 0.0166(8) 0.0246(9) 0.0079(7) 0.0072(7) 0.0068(7)
C53 0.0176(8) 0.0192(9) 0.0202(9) 0.0058(7) 0.0038(7) 0.0082(7)
C54 0.0156(8) 0.0211(9) 0.0242(9) 0.0087(7) 0.0067(7) 0.0081(7)
C55 0.0154(8) 0.0184(9) 0.0222(9) 0.0075(7) 0.0048(7) 0.0055(7)
C61 0.0190(9) 0.0233(10) 0.0282(10) 0.0010(8) 0.0049(8) 0.0078(7)
C62 0.0190(9) 0.0311(11) 0.0352(12) 0.0022(9) 0.0119(8) 0.0070(8)
C63 0.0235(10) 0.0302(11) 0.0356(12) 0.0073(9) 0.0137(9) 0.0034(8)
C64 0.0195(9) 0.0217(10) 0.0324(11) 0.0081(8) 0.0089(8) 0.0041(7)
C65 0.0141(8) 0.0181(9) 0.0223(9) 0.0034(7) 0.0030(7) 0.0046(7)
C71 0.0172(8) 0.0158(8) 0.0236(9) 0.0048(7) 0.0014(7) 0.0050(7)
C72 0.0224(10) 0.0232(10) 0.0285(10) 0.0105(8) 0.0049(8) 0.0072(8)
C73 0.0312(11) 0.0284(11) 0.0366(12) 0.0170(10) 0.0005(9) 0.0093(9)
C74 0.0299(11) 0.0234(11) 0.0472(14) 0.0097(10) -0.0032(10) 0.0137(9)
C75 0.0241(10) 0.0267(11) 0.0400(13) 0.0011(9) 0.0021(9) 0.0137(9)
C76 0.0210(9) 0.0231(10) 0.0273(10) 0.0038(8) 0.0026(8) 0.0099(8)

loop_
_atom_type_symbol
_atom_type_description
_atom_type_scat_dispersion_real
_atom_type_scat_dispersion_imag
_atom_type_scat_source
C C 0.0033 0.0016 'International Tables Vol C Tables 4.2.6.8 and 6.1.1.4'
H H 0.0000 0.0000 'International Tables Vol C Tables 4.2.6.8 and 6.1.1.4'
N N 0.0061 0.0033 'International Tables Vol C Tables 4.2.6.8 and 6.1.1.4'
Al Al 0.0645 0.0514 'International Tables Vol C Tables 4.2.6.8 and 6.1.1.4'
Si Si 0.0817 0.0704 'International Tables Vol C Tables 4.2.6.8 and 6.1.1.4'

loop_
_geom_angle_atom_site_label_1
_geom_angle_atom_site_label_2
_geom_angle_atom_site_label_3
_geom_angle
N2 Al1 C21 120.12(8)
N2 Al1 C11 119.92(8)
C21 Al1 C11 119.95(8)
N2 Al1 N1 77.81(7)
C21 Al1 N1 96.03(8)
C11 Al1 N1 95.27(8)
N2 Al1 N3 77.88(7)
C21 Al1 N3 97.52(8)
C11 Al1 N3 95.36(8)
N1 Al1 N3 155.63(7)
C41 N1 C45 119.51(17)
C41 N1 Al1 125.35(14)
C45 N1 Al1 115.10(13)
C51 N2 C55 121.80(16)
C51 N2 Al1 119.25(13)
C55 N2 Al1 118.72(13)
C61 N3 C65 119.41(17)
C61 N3 Al1 126.45(14)
C65 N3 Al1 114.05(12)
C11 Si1 C13 112.51(10)
C11 Si1 C12 110.32(11)
C13 Si1 C12 107.80(14)
C11 Si1 C14 111.25(10)
C13 Si1 C14 108.09(11)
C12 Si1 C14 106.64(12)
Si1 C11 Al1 119.80(10)
Si1 C11 H11A 107.4
Al1 C11 H11A 107.4
Si1 C11 H11B 107.4
Al1 C11 H11B 107.4
H11A C11 H11B 106.9
Si1 C12 H12A 109.5
Si1 C12 H12B 109.5
H12A C12 H12B 109.5
Si1 C12 H12C 109.5
H12A C12 H12C 109.5
H12B C12 H12C 109.5
Si1 C13 H13A 109.5
Si1 C13 H13B 109.5
H13A C13 H13B 109.5
Si1 C13 H13C 109.5
H13A C13 H13C 109.5
H13B C13 H13C 109.5
Si1 C14 H14A 109.5
Si1 C14 H14B 109.5
H14A C14 H14B 109.5
Si1 C14 H14C 109.5
H14A C14 H14C 109.5
H14B C14 H14C 109.5
C21 Si2 C22 111.93(11)
C21 Si2 C23 110.14(11)
C22 Si2 C23 107.89(13)
C21 Si2 C24 111.50(10)
C22 Si2 C24 107.18(11)
C23 Si2 C24 108.03(12)
Si2 C21 Al1 119.52(10)
Si2 C21 H21A 107.4
Al1 C21 H21A 107.4
Si2 C21 H21B 107.4
Al1 C21 H21B 107.4
H21A C21 H21B 107.0
Si2 C22 H22A 109.5
Si2 C22 H22B 109.5
H22A C22 H22B 109.5
Si2 C22 H22C 109.5
H22A C22 H22C 109.5
H22B C22 H22C 109.5
Si2 C23 H23A 109.5
Si2 C23 H23B 109.5
H23A C23 H23B 109.5
Si2 C23 H23C 109.5
H23A C23 H23C 109.5
H23B C23 H23C 109.5
Si2 C24 H24A 109.5
Si2 C24 H24B 109.5
H24A C24 H24B 109.5
Si2 C24 H24C 109.5
H24A C24 H24C 109.5
H24B C24 H24C 109.5
C34 Si3 C33 109.70(11)
C34 Si3 C32 107.99(12)
C33 Si3 C32 109.71(11)
C34 Si3 C31 114.27(10)
C33 Si3 C31 109.71(10)
C32 Si3 C31 105.31(10)
C52 C31 Si3 122.24(13)
C52 C31 H31A 106.8
Si3 C31 H31A 106.8
C52 C31 H31B 106.8
Si3 C31 H31B 106.8
H31A C31 H31B 106.6
Si3 C32 H32A 109.5
Si3 C32 H32B 109.5
H32A C32 H32B 109.5
Si3 C32 H32C 109.5
H32A C32 H32C 109.5
H32B C32 H32C 109.5
Si3 C33 H33A 109.5
Si3 C33 H33B 109.5
H33A C33 H33B 109.5
Si3 C33 H33C 109.5
H33A C33 H33C 109.5
H33B C33 H33C 109.5
Si3 C34 H34A 109.5
Si3 C34 H34B 109.5
H34A C34 H34B 109.5
Si3 C34 H34C 109.5
H34A C34 H34C 109.5
H34B C34 H34C 109.5
N1 C41 C42 123.02(19)
N1 C41 H41A 118.5
C42 C41 H41A 118.5
C41 C42 C43 118.0(2)
C41 C42 H42A 121.0
C43 C42 H42A 121.0
C44 C43 C42 119.9(2)
C44 C43 H43A 120.1
C42 C43 H43A 120.1
C43 C44 C45 119.33(19)
C43 C44 H44A 120.3
C45 C44 H44A 120.3
N1 C45 C44 120.24(18)
N1 C45 C55 114.35(17)
C44 C45 C55 125.40(18)
N2 C51 C65 114.11(16)
N2 C51 C52 121.20(16)
C65 C51 C52 124.16(17)
C51 C52 C53 108.37(15)
C51 C52 C31 108.80(15)
C53 C52 C31 112.53(16)
C51 C52 H52 107.7(15)
C53 C52 H52 111.6(15)
C31 C52 H52 107.8(16)
C54 C53 C71 120.86(17)
C54 C53 C52 118.72(16)
C71 C53 C52 120.38(17)
C53 C54 C55 121.47(17)
C53 C54 H54A 119.3
C55 C54 H54A 119.3
N2 C55 C54 118.79(17)
N2 C55 C45 113.93(16)
C54 C55 C45 125.87(17)
N3 C61 C62 122.9(2)
N3 C61 H61A 118.5
C62 C61 H61A 118.5
C61 C62 C63 118.21(19)
C61 C62 H62A 120.9
C63 C62 H62A 120.9
C64 C63 C62 119.7(2)
C64 C63 H63A 120.1
C62 C63 H63A 120.1
C63 C64 C65 119.5(2)
C63 C64 H64A 120.2
C65 C64 H64A 120.2
N3 C65 C64 120.18(17)
N3 C65 C51 114.54(17)
C64 C65 C51 125.28(18)
C76 C71 C72 117.68(18)
C76 C71 C53 121.17(18)
C72 C71 C53 121.15(18)
C73 C72 C71 120.7(2)
C73 C72 H72A 119.6
C71 C72 H72A 119.6
C74 C73 C72 120.8(2)
C74 C73 H73A 119.6
C72 C73 H73A 119.6
C73 C74 C75 119.2(2)
C73 C74 H74A 120.4
C75 C74 H74A 120.4
C76 C75 C74 120.4(2)
C76 C75 H75A 119.8
C74 C75 H75A 119.8
C75 C76 C71 121.2(2)
C75 C76 H76A 119.4
C71 C76 H76A 119.4

loop_
_geom_bond_atom_site_label_1
_geom_bond_atom_site_label_2
_geom_bond_distance
Al1 N2 1.9774(17)
Al1 C21 1.9809(19)
Al1 C11 1.984(2)
Al1 N1 2.0752(17)
Al1 N3 2.0866(17)
N1 C41 1.342(3)
N1 C45 1.354(2)
N2 C51 1.334(2)
N2 C55 1.355(2)
N3 C61 1.340(3)
N3 C65 1.361(2)
Si1 C11 1.854(2)
Si1 C13 1.873(2)
Si1 C12 1.878(3)
Si1 C14 1.881(2)
C11 H11A 0.9900
C11 H11B 0.9900
C12 H12A 0.9800
C12 H12B 0.9800
C12 H12C 0.9800
C13 H13A 0.9800
C13 H13B 0.9800
C13 H13C 0.9800
C14 H14A 0.9800
C14 H14B 0.9800
C14 H14C 0.9800
Si2 C21 1.859(2)
Si2 C22 1.873(3)
Si2 C23 1.878(3)
Si2 C24 1.885(2)
C21 H21A 0.9900
C21 H21B 0.9900
C22 H22A 0.9800
C22 H22B 0.9800
C22 H22C 0.9800
C23 H23A 0.9800
C23 H23B 0.9800
C23 H23C 0.9800
C24 H24A 0.9800
C24 H24B 0.9800
C24 H24C 0.9800
Si3 C34 1.866(2)
Si3 C33 1.870(2)
Si3 C32 1.876(2)
Si3 C31 1.887(2)
C31 C52 1.565(3)
C31 H31A 0.9900
C31 H31B 0.9900
C32 H32A 0.9800
C32 H32B 0.9800
C32 H32C 0.9800
C33 H33A 0.9800
C33 H33B 0.9800
C33 H33C 0.9800
C34 H34A 0.9800
C34 H34B 0.9800
C34 H34C 0.9800
C41 C42 1.379(3)
C41 H41A 0.9500
C42 C43 1.388(3)
C42 H42A 0.9500
C43 C44 1.380(3)
C43 H43A 0.9500
C44 C45 1.406(3)
C44 H44A 0.9500
C45 C55 1.439(3)
C51 C65 1.444(3)
C51 C52 1.508(3)
C52 C53 1.523(3)
C52 H52 0.93(3)
C53 C54 1.358(3)
C53 C71 1.474(3)
C54 C55 1.425(3)
C54 H54A 0.9500
C61 C62 1.383(3)
C61 H61A 0.9500
C62 C63 1.386(3)
C62 H62A 0.9500
C63 C64 1.380(3)
C63 H63A 0.9500
C64 C65 1.404(3)
C64 H64A 0.9500
C71 C76 1.399(3)
C71 C72 1.402(3)
C72 C73 1.388(3)
C72 H72A 0.9500
C73 C74 1.380(4)
C73 H73A 0.9500
C74 C75 1.387(4)
C74 H74A 0.9500
C75 C76 1.384(3)
C75 H75A 0.9500
C76 H76A 0.9500
